data_4121738
loop_
_publ_author_name
'Zhuo, Chun-Xiang'
'Zhou, Yong'
'You, Shu-Li'

_publ_section_title
;
 Highly Regio- and Enantioselective Synthesis of Polysubstituted
 2H-Pyrroles via Pd-Catalyzed Intermolecular Asymmetric Allylic
 Dearomatization of Pyrroles.
;
_journal_issue 18
_journal_name_full 'Journal of the American Chemical Society'
_journal_page_first 6590
_journal_page_last 6593
_journal_paper_doi 10.1021/ja5028138
_journal_volume 136
_journal_year 2014
_chemical_absolute_configuration ad
_chemical_formula_sum 'C14 H17 N S'
_chemical_formula_weight 231.35
_chemical_name_systematic
; 
 ? 
;
_space_group_IT_number 19
_symmetry_cell_setting orthorhombic
_symmetry_space_group_name_Hall 'P 2ac 2ab'
_symmetry_space_group_name_H-M 'P 21 21 21'
_atom_sites_solution_hydrogens geom
_atom_sites_solution_primary direct
_atom_sites_solution_secondary difmap
_audit_creation_method SHELXL-97
_cell_angle_alpha 90.00
_cell_angle_beta 90.00
_cell_angle_gamma 90.00
_cell_formula_units_Z 4
_cell_length_a 8.443(3)
_cell_length_b 8.444
_cell_length_c 18.557(6)
_cell_measurement_reflns_used 1662
_cell_measurement_temperature 173(2)
_cell_measurement_theta_max 44.581
_cell_measurement_theta_min 5.301
_cell_volume 1323.0(6)
_computing_cell_refinement 'Bruker SAINT'
_computing_data_collection 'Bruker APEX2'
_computing_data_reduction 'Bruker SAINT'
_computing_molecular_graphics 'Bruker SHELXTL'
_computing_publication_material 'Bruker SHELXTL'
_computing_structure_refinement 'SHELXL-97 (Sheldrick, 2008)'
_computing_structure_solution 'SHELXS-97 (Sheldrick, 2008)'
_diffrn_ambient_temperature 173(2)
_diffrn_measured_fraction_theta_full 0.997
_diffrn_measured_fraction_theta_max 0.997
_diffrn_measurement_device_type 'Bruker APEX-II CCD'
_diffrn_measurement_method '\f and \w scans'
_diffrn_radiation_monochromator graphite
_diffrn_radiation_source 'fine-focus sealed tube'
_diffrn_radiation_type MoK\a
_diffrn_radiation_wavelength 0.71073
_diffrn_reflns_av_R_equivalents 0.0566
_diffrn_reflns_av_sigmaI/netI 0.0543
_diffrn_reflns_limit_h_max 10
_diffrn_reflns_limit_h_min -10
_diffrn_reflns_limit_k_max 10
_diffrn_reflns_limit_k_min -9
_diffrn_reflns_limit_l_max 22
_diffrn_reflns_limit_l_min -22
_diffrn_reflns_number 9326
_diffrn_reflns_theta_full 26.00
_diffrn_reflns_theta_max 26.00
_diffrn_reflns_theta_min 2.19
_exptl_absorpt_coefficient_mu 0.219
_exptl_absorpt_correction_T_max 0.7456
_exptl_absorpt_correction_T_min 0.5804
_exptl_absorpt_correction_type multi-scan
_exptl_absorpt_process_details sadabs
_exptl_crystal_colour colorless
_exptl_crystal_density_diffrn 1.162
_exptl_crystal_density_method 'not measured'
_exptl_crystal_description prismatic
_exptl_crystal_F_000 496
_exptl_crystal_size_max 0.175
_exptl_crystal_size_mid 0.137
_exptl_crystal_size_min 0.065
_refine_diff_density_max 0.227
_refine_diff_density_min -0.172
_refine_diff_density_rms 0.042
_refine_ls_abs_structure_details 'Flack H D (1983), Acta Cryst. A39, 876-881'
_refine_ls_abs_structure_Flack -0.09(10)
_refine_ls_extinction_method none
_refine_ls_goodness_of_fit_ref 1.037
_refine_ls_hydrogen_treatment constr
_refine_ls_matrix_type full
_refine_ls_number_parameters 148
_refine_ls_number_reflns 2596
_refine_ls_number_restraints 0
_refine_ls_restrained_S_all 1.037
_refine_ls_R_factor_all 0.0604
_refine_ls_R_factor_gt 0.0416
_refine_ls_shift/su_max 0.002
_refine_ls_shift/su_mean 0.000
_refine_ls_structure_factor_coef Fsqd
_refine_ls_weighting_details 'calc w=1/[\s^2^(Fo^2^)+(0.0240P)^2^+0.3656P] where P=(Fo^2^+2Fc^2^)/3'
_refine_ls_weighting_scheme calc
_refine_ls_wR_factor_gt 0.0806
_refine_ls_wR_factor_ref 0.0871
_reflns_number_gt 2086
_reflns_number_total 2596
_reflns_threshold_expression >2sigma(I)
_cod_data_source_file ja5028138_si_002.cif
_cod_data_source_block dm13749
_cod_depositor_comments
;
The following automatic conversions were performed:

'_symmetry_cell_setting' value 'Orthorhombic' changed to
'orthorhombic' according to
/usr/data/users/saulius/crontab/automatic-downloads/rss-feeds/ACS/lib/dictionaries/cif_core.dic
dictionary named 'cif_core.dic' version 2.4.2 from 2011-04-26.

Automatic conversion script
Id: cif_fix_values 2281 2013-09-26 08:29:07Z andrius 

 Adding full bibliography for 4121738.cif.
;
_cod_original_cell_volume 1322.8(6)
_cod_original_sg_symbol_H-M P2(1)2(1)2(1)
_cod_database_code 4121738

loop_
_symmetry_equiv_pos_as_xyz
'x, y, z'
'x+1/2, -y+1/2, -z'
'-x, y+1/2, -z+1/2'
'-x+1/2, -y, z+1/2'

loop_
_atom_site_label
_atom_site_type_symbol
_atom_site_fract_x
_atom_site_fract_y
_atom_site_fract_z
_atom_site_U_iso_or_equiv
_atom_site_adp_type
_atom_site_occupancy
_atom_site_symmetry_multiplicity
_atom_site_calc_flag
_atom_site_refinement_flags
S1 S 0.83362(8) 0.38757(8) 0.12357(4) 0.03750(17) Uani 1 1 d .
N1 N 0.6297(2) 0.3847(3) 0.39875(10) 0.0380(5) Uani 1 1 d .
C1 C 0.4985(3) 0.3719(3) 0.36418(13) 0.0350(6) Uani 1 1 d .
C2 C 0.4686(3) 0.2124(3) 0.33842(14) 0.0386(7) Uani 1 1 d .
H2 H 0.3793 0.1784 0.3113 0.046 Uiso 1 1 calc R
C3 C 0.5889(3) 0.1226(3) 0.35968(12) 0.0360(6) Uani 1 1 d .
C4 C 0.7011(3) 0.2263(3) 0.40091(13) 0.0372(7) Uani 1 1 d .
C5 C 0.8670(3) 0.2341(4) 0.36604(13) 0.0416(7) Uani 1 1 d .
H5A H 0.9315 0.3132 0.3924 0.050 Uiso 1 1 calc R
H5B H 0.9191 0.1298 0.3717 0.050 Uiso 1 1 calc R
C6 C 0.8657(3) 0.2768(3) 0.28780(13) 0.0360(6) Uani 1 1 d .
H6 H 0.7969 0.3599 0.2732 0.043 Uiso 1 1 calc R
C7 C 0.9519(3) 0.2087(3) 0.23769(14) 0.0362(6) Uani 1 1 d .
H7 H 1.0189 0.1249 0.2532 0.043 Uiso 1 1 calc R
C8 C 0.9567(3) 0.2464(3) 0.16130(14) 0.0325(6) Uani 1 1 d .
C9 C 1.0548(3) 0.1852(3) 0.10987(14) 0.0395(7) Uani 1 1 d .
H9 H 1.1316 0.1056 0.1193 0.047 Uiso 1 1 calc R
C10 C 1.0301(3) 0.2529(4) 0.04122(15) 0.0463(7) Uani 1 1 d .
H10 H 1.0890 0.2233 -0.0003 0.056 Uiso 1 1 calc R
C11 C 0.9156(3) 0.3627(3) 0.04016(14) 0.0416(7) Uani 1 1 d .
H11 H 0.8840 0.4195 -0.0016 0.050 Uiso 1 1 calc R
C12 C 0.3893(3) 0.5084(3) 0.35261(15) 0.0502(8) Uani 1 1 d .
H12A H 0.4335 0.6032 0.3756 0.075 Uiso 1 1 calc R
H12B H 0.2858 0.4844 0.3739 0.075 Uiso 1 1 calc R
H12C H 0.3770 0.5274 0.3008 0.075 Uiso 1 1 calc R
C13 C 0.6171(4) -0.0494(3) 0.34857(16) 0.0553(9) Uani 1 1 d .
H13A H 0.5287 -0.0949 0.3213 0.083 Uiso 1 1 calc R
H13B H 0.6253 -0.1022 0.3954 0.083 Uiso 1 1 calc R
H13C H 0.7158 -0.0644 0.3216 0.083 Uiso 1 1 calc R
C14 C 0.7170(4) 0.1751(4) 0.48028(14) 0.0584(9) Uani 1 1 d .
H14A H 0.7874 0.2488 0.5056 0.088 Uiso 1 1 calc R
H14B H 0.7614 0.0680 0.4825 0.088 Uiso 1 1 calc R
H14C H 0.6124 0.1761 0.5032 0.088 Uiso 1 1 calc R

loop_
_atom_site_aniso_label
_atom_site_aniso_U_11
_atom_site_aniso_U_22
_atom_site_aniso_U_33
_atom_site_aniso_U_23
_atom_site_aniso_U_13
_atom_site_aniso_U_12
S1 0.0374(3) 0.0351(3) 0.0400(3) 0.0026(3) -0.0003(3) 0.0011(3)
N1 0.0442(13) 0.0414(12) 0.0283(11) -0.0020(10) 0.0015(9) 0.0094(13)
C1 0.0396(14) 0.0387(15) 0.0268(14) 0.0035(13) 0.0060(11) 0.0067(13)
C2 0.0372(15) 0.0405(17) 0.0382(16) 0.0034(13) 0.0025(13) -0.0018(13)
C3 0.0441(14) 0.0345(14) 0.0295(14) 0.0061(13) 0.0100(11) 0.0051(14)
C4 0.0398(15) 0.0455(16) 0.0262(13) 0.0057(12) 0.0005(11) 0.0135(13)
C5 0.0366(15) 0.0538(17) 0.0343(15) 0.0019(13) -0.0008(12) 0.0090(13)
C6 0.0317(14) 0.0391(15) 0.0372(14) 0.0024(12) -0.0026(12) 0.0019(12)
C7 0.0295(13) 0.0405(17) 0.0385(15) 0.0044(13) -0.0004(12) 0.0008(12)
C8 0.0281(12) 0.0327(14) 0.0368(14) -0.0008(12) 0.0009(11) -0.0049(12)
C9 0.0336(14) 0.0428(16) 0.0420(17) 0.0008(13) 0.0027(12) 0.0022(12)
C10 0.0443(16) 0.056(2) 0.0381(16) -0.0008(15) 0.0058(13) 0.0006(16)
C11 0.0405(15) 0.0473(18) 0.0371(15) 0.0078(14) -0.0023(12) -0.0095(14)
C12 0.0595(19) 0.0489(18) 0.0421(17) 0.0056(14) 0.0023(14) 0.0204(15)
C13 0.070(2) 0.0360(16) 0.060(2) 0.0098(14) 0.0146(17) 0.0091(15)
C14 0.062(2) 0.082(2) 0.0319(16) 0.0065(15) 0.0027(14) 0.0266(18)

loop_
_atom_type_symbol
_atom_type_description
_atom_type_scat_dispersion_real
_atom_type_scat_dispersion_imag
_atom_type_scat_source
C C 0.0033 0.0016 'International Tables Vol C Tables 4.2.6.8 and 6.1.1.4'
H H 0.0000 0.0000 'International Tables Vol C Tables 4.2.6.8 and 6.1.1.4'
N N 0.0061 0.0033 'International Tables Vol C Tables 4.2.6.8 and 6.1.1.4'
S S 0.1246 0.1234 'International Tables Vol C Tables 4.2.6.8 and 6.1.1.4'

loop_
_geom_angle_atom_site_label_1
_geom_angle_atom_site_label_2
_geom_angle_atom_site_label_3
_geom_angle
C11 S1 C8 92.22(13)
C1 N1 C4 106.9(2)
N1 C1 C2 113.1(2)
N1 C1 C12 122.7(3)
C2 C1 C12 124.2(2)
C3 C2 C1 107.4(2)
C3 C2 H2 126.3
C1 C2 H2 126.3
C2 C3 C13 129.7(3)
C2 C3 C4 107.6(2)
C13 C3 C4 122.7(2)
N1 C4 C3 105.0(2)
N1 C4 C14 108.5(2)
C3 C4 C14 112.3(2)
N1 C4 C5 108.8(2)
C3 C4 C5 112.6(2)
C14 C4 C5 109.5(2)
C6 C5 C4 114.2(2)
C6 C5 H5A 108.7
C4 C5 H5A 108.7
C6 C5 H5B 108.7
C4 C5 H5B 108.7
H5A C5 H5B 107.6
C7 C6 C5 125.3(2)
C7 C6 H6 117.4
C5 C6 H6 117.4
C6 C7 C8 127.6(3)
C6 C7 H7 116.2
C8 C7 H7 116.2
C9 C8 C7 128.0(2)
C9 C8 S1 110.0(2)
C7 C8 S1 121.9(2)
C8 C9 C10 112.8(3)
C8 C9 H9 123.6
C10 C9 H9 123.6
C11 C10 C9 113.6(3)
C11 C10 H10 123.2
C9 C10 H10 123.2
C10 C11 S1 111.3(2)
C10 C11 H11 124.3
S1 C11 H11 124.3
C1 C12 H12A 109.5
C1 C12 H12B 109.5
H12A C12 H12B 109.5
C1 C12 H12C 109.5
H12A C12 H12C 109.5
H12B C12 H12C 109.5
C3 C13 H13A 109.5
C3 C13 H13B 109.5
H13A C13 H13B 109.5
C3 C13 H13C 109.5
H13A C13 H13C 109.5
H13B C13 H13C 109.5
C4 C14 H14A 109.5
C4 C14 H14B 109.5
H14A C14 H14B 109.5
C4 C14 H14C 109.5
H14A C14 H14C 109.5
H14B C14 H14C 109.5

loop_
_geom_bond_atom_site_label_1
_geom_bond_atom_site_label_2
_geom_bond_distance
S1 C11 1.709(3)
S1 C8 1.729(3)
N1 C1 1.284(3)
N1 C4 1.467(3)
C1 C2 1.451(4)
C1 C12 1.492(4)
C2 C3 1.328(3)
C2 H2 0.9500
C3 C13 1.486(4)
C3 C4 1.500(4)
C4 C14 1.541(3)
C4 C5 1.545(4)
C5 C6 1.496(3)
C5 H5A 0.9900
C5 H5B 0.9900
C6 C7 1.314(3)
C6 H6 0.9500
C7 C8 1.453(3)
C7 H7 0.9500
C8 C9 1.365(4)
C9 C10 1.412(4)
C9 H9 0.9500
C10 C11 1.340(4)
C10 H10 0.9500
C11 H11 0.9500
C12 H12A 0.9800
C12 H12B 0.9800
C12 H12C 0.9800
C13 H13A 0.9800
C13 H13B 0.9800
C13 H13C 0.9800
C14 H14A 0.9800
C14 H14B 0.9800
C14 H14C 0.9800

loop_
_geom_torsion_atom_site_label_1
_geom_torsion_atom_site_label_2
_geom_torsion_atom_site_label_3
_geom_torsion_atom_site_label_4
_geom_torsion
C4 N1 C1 C2 -1.4(3)
C4 N1 C1 C12 178.3(2)
N1 C1 C2 C3 0.8(3)
C12 C1 C2 C3 -178.9(2)
C1 C2 C3 C13 179.3(2)
C1 C2 C3 C4 0.2(3)
C1 N1 C4 C3 1.5(3)
C1 N1 C4 C14 -118.8(2)
C1 N1 C4 C5 122.2(2)
C2 C3 C4 N1 -1.0(3)
C13 C3 C4 N1 179.9(2)
C2 C3 C4 C14 116.7(2)
C13 C3 C4 C14 -62.4(3)
C2 C3 C4 C5 -119.2(2)
C13 C3 C4 C5 61.6(3)
N1 C4 C5 C6 -63.8(3)
C3 C4 C5 C6 52.2(3)
C14 C4 C5 C6 177.8(2)
C4 C5 C6 C7 -136.9(3)
C5 C6 C7 C8 -179.2(3)
C6 C7 C8 C9 174.2(3)
C6 C7 C8 S1 -3.9(4)
C11 S1 C8 C9 -0.2(2)
C11 S1 C8 C7 178.2(2)
C7 C8 C9 C10 -178.1(3)
S1 C8 C9 C10 0.2(3)
C8 C9 C10 C11 -0.2(4)
C9 C10 C11 S1 0.1(3)
C8 S1 C11 C10 0.1(2)
